data_4518517
loop_
_publ_author_name
'Zhang, Shihui'
'Zhang, Shuyu'
'Yin, Nan'
'Huang, Zhenqi'
'Xu, Wenhua'
'Yue, Kefen'
'Li, Xiuyuan'
'Li, Dongsheng'

_publ_section_title
;
 Exploring Reversible Thermochromic Behavior in a Rare Ni(II)-MOF System.
;
_journal_issue 5
_journal_name_full 'ACS applied materials &amp; interfaces'
_journal_page_first 6430
_journal_page_last 6441
_journal_paper_doi 10.1021/acsami.0c21116
_journal_volume 13
_journal_year 2021
_chemical_formula_moiety 'C31 H30 N12 Ni2 O10 S2, C H4 O, H2 O'
_chemical_formula_sum 'C32 H36 N12 Ni2 O12 S2'
_chemical_formula_weight 962.27
_space_group_crystal_system tetragonal
_space_group_IT_number 88
_space_group_name_Hall '-I 4ad'
_space_group_name_H-M_alt 'I 41/a :2'
_atom_sites_solution_hydrogens mixed
_atom_sites_solution_primary dual
_audit_creation_date 2018-05-19
_audit_creation_method
;
Olex2 1.2
(compiled 2018.05.18 svn.r3508 for OlexSys, GUI svn.r5497)
;
_cell_angle_alpha 90
_cell_angle_beta 90
_cell_angle_gamma 90
_cell_formula_units_Z 16
_cell_length_a 21.5743(8)
_cell_length_b 21.5743(8)
_cell_length_c 34.449(2)
_cell_measurement_reflns_used 6298
_cell_measurement_temperature 296(2)
_cell_measurement_theta_max 23.37
_cell_measurement_theta_min 2.72
_cell_volume 16034.3(13)
_computing_molecular_graphics 'Olex2 (Dolomanov et al., 2009)'
_computing_publication_material 'Olex2 (Dolomanov et al., 2009)'
_computing_structure_refinement 'XL (Sheldrick, 2008)'
_computing_structure_solution 'ShelXT (Sheldrick, 2015)'
_diffrn_ambient_temperature 296.15
_diffrn_measured_fraction_theta_full 0.999
_diffrn_measured_fraction_theta_max 0.997
_diffrn_measurement_device_type 'CCD area detector'
_diffrn_measurement_method 'phi and omega scans'
_diffrn_radiation_monochromator graphite
_diffrn_radiation_type MoK\a
_diffrn_radiation_wavelength 0.71073
_diffrn_reflns_av_R_equivalents 0.0629
_diffrn_reflns_av_unetI/netI 0.0471
_diffrn_reflns_Laue_measured_fraction_full 0.999
_diffrn_reflns_Laue_measured_fraction_max 0.997
_diffrn_reflns_limit_h_max 26
_diffrn_reflns_limit_h_min -25
_diffrn_reflns_limit_k_max 26
_diffrn_reflns_limit_k_min -23
_diffrn_reflns_limit_l_max 42
_diffrn_reflns_limit_l_min -27
_diffrn_reflns_number 44264
_diffrn_reflns_point_group_measured_fraction_full 0.999
_diffrn_reflns_point_group_measured_fraction_max 0.997
_diffrn_reflns_theta_full 25.242
_diffrn_reflns_theta_max 26.336
_diffrn_reflns_theta_min 1.888
_exptl_absorpt_coefficient_mu 1.120
_exptl_absorpt_correction_type none
_exptl_crystal_colour colourless
_exptl_crystal_colour_primary colourless
_exptl_crystal_density_diffrn 1.594
_exptl_crystal_description block
_exptl_crystal_F_000 7936
_exptl_crystal_size_max 0.13
_exptl_crystal_size_mid 0.12
_exptl_crystal_size_min 0.11
_refine_diff_density_max 0.589
_refine_diff_density_min -0.499
_refine_diff_density_rms 0.070
_refine_ls_extinction_method none
_refine_ls_goodness_of_fit_ref 1.010
_refine_ls_hydrogen_treatment mixed
_refine_ls_matrix_type full
_refine_ls_number_parameters 575
_refine_ls_number_reflns 8135
_refine_ls_number_restraints 848
_refine_ls_restrained_S_all 1.018
_refine_ls_R_factor_all 0.0605
_refine_ls_R_factor_gt 0.0394
_refine_ls_shift/su_max 0.003
_refine_ls_shift/su_mean 0.000
_refine_ls_structure_factor_coef Fsqd
_refine_ls_weighting_details 'w=1/[\s^2^(Fo^2^)+(0.0510P)^2^+18.9800P] where P=(Fo^2^+2Fc^2^)/3'
_refine_ls_weighting_scheme calc
_refine_ls_wR_factor_gt 0.0957
_refine_ls_wR_factor_ref 0.1063
_reflns_Friedel_coverage 0.000
_reflns_number_gt 6145
_reflns_number_total 8135
_reflns_threshold_expression 'I > 2\s(I)'
_cod_data_source_file am0c21116_si_005.cif
_cod_data_source_block xb1397_0m
_cod_original_cell_volume 16034.1(16)
_cod_original_sg_symbol_H-M 'I 41/a'
_cod_database_code 4518517
_shelx_shelxl_version_number 2018/3
_shelx_space_group_comment
;
The symmetry employed for this shelxl refinement is uniquely defined
by the following loop, which should always be used as a source of
symmetry information in preference to the above space-group names.
They are only intended as comments.
;
_shelx_estimated_absorpt_t_max 0.887
_shelx_estimated_absorpt_t_min 0.868
_olex2_refinement_description
;
1. Fixed Uiso
 At 1.2 times of:
  All C(H) groups, All N(H) groups
 At 1.5 times of:
  All C(H,H,H) groups, All C(H,H,H,H,H,H) groups, All O(H) groups, All O(H,H)
  groups
2. Restrained distances
 O9A-H9AA
 0.85 with sigma of 0.01
 O9-H9B
 0.85 with sigma of 0.01
 H0AB-H0AA
 1.42 with sigma of 0.005
 H1AA-H1AB
 1.42 with sigma of 0.005
 O1AA-H1AA = O1AA-H1AB = O0AA-H0AB = O0AA-H0AA
 0.85 with sigma of 0.005
 C31-H9AA
 1.911993 with sigma of 0.02
 Ni2-H9AA
 2.776755 with sigma of 0.02
 C31-H9B
 1.91144 with sigma of 0.02
 Ni2-H9B
 2.771364 with sigma of 0.02
 O9A-C31 \\sim O9-C31
 with sigma of 0.02
 Ni2-O9A \\sim Ni2-O9
 with sigma of 0.02
3. Uiso/Uaniso restraints and constraints
C1 \\sim C2 \\sim C3 \\sim C4 \\sim C5 \\sim C6 \\sim C7 \\sim C8 \\sim C9
\\sim C10 \\sim C11 \\sim C12 \\sim C13 \\sim C14 \\sim C15 \\sim C16 \\sim C17
\\sim C18 \\sim C19 \\sim C20 \\sim C21 \\sim C22 \\sim C23 \\sim C24 \\sim C25
\\sim C26 \\sim C27 \\sim C28 \\sim C29 \\sim C30 \\sim C31 \\sim C32 \\sim O1
\\sim O2 \\sim O3 \\sim O4 \\sim O5 \\sim O6 \\sim O7 \\sim O8 \\sim O9 \\sim
O10 \\sim O11 \\sim O9A \\sim O0AA \\sim O1AA: within 3.8A with sigma of 0.01
and sigma for terminal atoms of 0.02
Uanis(O11) \\sim Ueq: with sigma of 0.01 and sigma for terminal atoms of 0.02
4. Others
 Sof(H31D)=Sof(H31E)=Sof(H31F)=Sof(O9A)=Sof(H9AA)=1-FVAR(1)
 Sof(H31A)=Sof(H31B)=Sof(H31C)=Sof(O9)=Sof(H9B)=FVAR(1)
 Sof(O1AA)=Sof(H1AA)=Sof(H1AB)=1-FVAR(2)
 Sof(O0AA)=Sof(H0AA)=Sof(H0AB)=FVAR(2)
5.a Riding coordinates:
 O0AA(H0AA,H0AB), O1AA(H1AA,H1AB)
5.b Rotating group:
 O10(H10A,H10B)
5.c Aromatic/amide H refined with riding coordinates:
 C1(H1), C2(H2), C5(H5), C7(H7), C9(H9), C11(H11), C12(H12), C14(H14),
 C15(H15), C16(H16), C17(H17), C20(H20), C22(H22), C24(H24), C26(H26), C27(H27),
  C29(H29), C30(H30), N2(H2A), N3(H3), N8(H8), N9(H9A), N11(H11A)
5.d Idealised Me refined as rotating group:
 C31(H31A,H31B,H31C), C31(H31D,H31E,H31F), C32(H32A,H32B,H32C)
5.e Idealised tetrahedral OH refined as rotating group:
 O11(H11B)
;
_olex2_submission_special_instructions 'No special instructions were received'

loop_
_space_group_symop_operation_xyz
'x, y, z'
'-x+1/2, -y, z+1/2'
'-y+3/4, x+1/4, z+1/4'
'y+3/4, -x+3/4, z+3/4'
'x+1/2, y+1/2, z+1/2'
'-x+1, -y+1/2, z+1'
'-y+5/4, x+3/4, z+3/4'
'y+5/4, -x+5/4, z+5/4'
'-x, -y, -z'
'x-1/2, y, -z-1/2'
'y-3/4, -x-1/4, -z-1/4'
'-y-3/4, x-3/4, -z-3/4'
'-x+1/2, -y+1/2, -z+1/2'
'x, y+1/2, -z'
'y-1/4, -x+1/4, -z+1/4'
'-y-1/4, x-1/4, -z-1/4'

loop_
_atom_site_label
_atom_site_type_symbol
_atom_site_fract_x
_atom_site_fract_y
_atom_site_fract_z
_atom_site_U_iso_or_equiv
_atom_site_adp_type
_atom_site_occupancy
_atom_site_site_symmetry_order
_atom_site_calc_flag
_atom_site_refinement_flags_posn
_atom_site_refinement_flags_adp
_atom_site_refinement_flags_occupancy
_atom_site_disorder_assembly
_atom_site_disorder_group
C1 C 0.56679(18) 0.61795(17) 0.79926(10) 0.0447(9) Uani 1 1 d . U . . .
H1 H 0.581889 0.638832 0.777624 0.054 Uiso 1 1 calc R . . . .
C2 C 0.57162(18) 0.63981(19) 0.83746(10) 0.0486(9) Uani 1 1 d . U . . .
H2 H 0.590266 0.676315 0.845822 0.058 Uiso 1 1 calc R . . . .
C3 C 0.54290(14) 0.59577(15) 0.85986(9) 0.0324(7) Uani 1 1 d . U . . .
C4 C 0.53012(14) 0.59297(15) 0.90174(9) 0.0307(7) Uani 1 1 d . U . . .
C5 C 0.56818(15) 0.62486(15) 0.92742(9) 0.0339(7) Uani 1 1 d . U . . .
H5 H 0.602352 0.646414 0.918011 0.041 Uiso 1 1 calc R . . . .
C6 C 0.55578(14) 0.62491(15) 0.96691(9) 0.0307(7) Uani 1 1 d . U . . .
C7 C 0.50426(14) 0.59268(15) 0.98111(9) 0.0303(7) Uani 1 1 d . U . . .
H7 H 0.495595 0.592949 1.007553 0.036 Uiso 1 1 calc R . . . .
C8 C 0.46600(14) 0.56026(14) 0.95577(8) 0.0271(6) Uani 1 1 d . U . . .
C9 C 0.47941(14) 0.56088(15) 0.91588(9) 0.0302(7) Uani 1 1 d . U . . .
H9 H 0.453880 0.539447 0.898757 0.036 Uiso 1 1 calc R . . . .
C10 C 0.59645(15) 0.66117(15) 0.99287(9) 0.0302(7) Uani 1 1 d . U . . .
C11 C 0.58366(16) 0.69571(17) 1.02505(10) 0.0434(8) Uani 1 1 d . U . . .
H11 H 0.545658 0.699887 1.037519 0.052 Uiso 1 1 calc R . . . .
C12 C 0.64021(17) 0.72366(17) 1.03535(10) 0.0442(9) Uani 1 1 d . U . . .
H12 H 0.645280 0.750588 1.056193 0.053 Uiso 1 1 calc R . . . .
C13 C 0.41053(14) 0.52513(14) 0.96831(9) 0.0276(6) Uani 1 1 d . U . . .
C14 C 0.37671(15) 0.48177(15) 0.94780(9) 0.0340(7) Uani 1 1 d . U . . .
H14 H 0.384773 0.467151 0.922909 0.041 Uiso 1 1 calc R . . . .
C15 C 0.32829(15) 0.46450(15) 0.97192(9) 0.0325(7) Uani 1 1 d . U . . .
H15 H 0.298047 0.435587 0.965425 0.039 Uiso 1 1 calc R . . . .
C16 C 0.42293(17) 0.43132(17) 0.69724(10) 0.0417(8) Uani 1 1 d . U . . .
H16 H 0.399518 0.415001 0.717470 0.050 Uiso 1 1 calc R . . . .
C17 C 0.42148(18) 0.40956(18) 0.65911(10) 0.0486(9) Uani 1 1 d . U . . .
H17 H 0.397412 0.377335 0.649391 0.058 Uiso 1 1 calc R . . . .
C18 C 0.46296(14) 0.44557(15) 0.63884(9) 0.0305(7) Uani 1 1 d . U . . .
C19 C 0.48365(14) 0.44333(15) 0.59834(8) 0.0281(6) Uani 1 1 d . U . . .
C20 C 0.45319(13) 0.40369(14) 0.57287(8) 0.0274(6) Uani 1 1 d . U . . .
H20 H 0.419631 0.380586 0.581686 0.033 Uiso 1 1 calc R . . . .
C21 C 0.47199(13) 0.39803(14) 0.53450(8) 0.0260(6) Uani 1 1 d . U . . .
C22 C 0.52358(13) 0.43164(14) 0.52175(8) 0.0261(6) Uani 1 1 d . U . . .
H22 H 0.536554 0.428095 0.496101 0.031 Uiso 1 1 calc R . . . .
C23 C 0.55559(13) 0.47026(14) 0.54703(8) 0.0248(6) Uani 1 1 d . U . . .
C24 C 0.53473(14) 0.47671(15) 0.58512(9) 0.0292(7) Uani 1 1 d . U . . .
H24 H 0.555153 0.503607 0.601899 0.035 Uiso 1 1 calc R . . . .
C25 C 0.43835(14) 0.35617(14) 0.50827(9) 0.0271(6) Uani 1 1 d . U . . .
C26 C 0.45400(16) 0.32761(16) 0.47428(10) 0.0399(8) Uani 1 1 d . U . . .
H26 H 0.491270 0.330880 0.460868 0.048 Uiso 1 1 calc R . . . .
C27 C 0.40245(16) 0.29260(17) 0.46396(10) 0.0425(8) Uani 1 1 d . U . . .
H27 H 0.400102 0.267915 0.441881 0.051 Uiso 1 1 calc R . . . .
C28 C 0.61270(14) 0.50292(14) 0.53529(8) 0.0251(6) Uani 1 1 d . U . . .
C29 C 0.64811(15) 0.54703(15) 0.55403(9) 0.0332(7) Uani 1 1 d . U . . .
H29 H 0.640155 0.565252 0.577979 0.040 Uiso 1 1 calc R . . . .
C30 C 0.69827(15) 0.55857(15) 0.52957(9) 0.0330(7) Uani 1 1 d . U . . .
H30 H 0.729777 0.586745 0.534849 0.040 Uiso 1 1 calc R . . . .
C31 C 0.73929(19) 0.4326(2) 0.62049(11) 0.0559(10) Uani 1 1 d D U . . .
H31A H 0.710350 0.422916 0.600197 0.084 Uiso 0.81(3) 1 calc GR . P A 1
H31B H 0.767270 0.398398 0.623954 0.084 Uiso 0.81(3) 1 calc GR . P A 1
H31C H 0.762339 0.468973 0.613570 0.084 Uiso 0.81(3) 1 calc GR . P A 1
H31D H 0.733512 0.393152 0.608050 0.084 Uiso 0.19(3) 1 calc GR . P A 2
H31E H 0.782394 0.443534 0.619805 0.084 Uiso 0.19(3) 1 calc GR . P A 2
H31F H 0.715539 0.463543 0.607122 0.084 Uiso 0.19(3) 1 calc GR . P A 2
N1 N 0.53815(12) 0.56407(13) 0.79791(7) 0.0310(6) Uani 1 1 d . . . . .
N2 N 0.52446(11) 0.55101(12) 0.83521(7) 0.0287(6) Uani 1 1 d . . . . .
H2A H 0.505944 0.517671 0.842478 0.034 Uiso 1 1 calc R . . . .
N3 N 0.65720(12) 0.66888(12) 0.98550(7) 0.0306(6) Uani 1 1 d . . . . .
H3 H 0.676081 0.651665 0.966342 0.037 Uiso 1 1 calc R . . . .
N4 N 0.68546(12) 0.70663(12) 1.01145(7) 0.0320(6) Uani 1 1 d . . . . .
N5 N 0.38164(12) 0.53125(12) 1.00257(8) 0.0281(6) Uani 1 1 d . . . . .
N6 N 0.33070(11) 0.49459(11) 1.00547(7) 0.0280(6) Uani 1 1 d . . . . .
N7 N 0.46166(12) 0.47784(12) 0.70078(7) 0.0284(6) Uani 1 1 d . . . . .
N8 N 0.48526(12) 0.48615(12) 0.66481(7) 0.0313(6) Uani 1 1 d . . . . .
H8 H 0.511792 0.514499 0.659162 0.038 Uiso 1 1 calc R . . . .
N9 N 0.38001(11) 0.33788(11) 0.51656(7) 0.0257(6) Uani 1 1 d . . . . .
H9A H 0.359818 0.349794 0.536756 0.031 Uiso 1 1 calc R . . . .
N10 N 0.35697(12) 0.29891(12) 0.48968(7) 0.0285(6) Uani 1 1 d . . . . .
N11 N 0.64214(11) 0.49115(12) 0.50185(7) 0.0280(6) Uani 1 1 d . . . . .
H11A H 0.628757 0.465369 0.484754 0.034 Uiso 1 1 calc R . . . .
N12 N 0.69512(11) 0.52405(11) 0.49776(7) 0.0274(6) Uani 1 1 d . . . . .
Ni1 Ni 0.49780(2) 0.52220(2) 0.74973(2) 0.02422(11) Uani 1 1 d . . . . .
Ni2 Ni 0.74936(2) 0.49099(2) 0.70401(2) 0.02331(11) Uani 1 1 d D . . . .
O1 O 0.56118(10) 0.56329(11) 0.71317(7) 0.0387(6) Uani 1 1 d . U . . .
O2 O 0.65908(10) 0.51288(10) 0.71596(6) 0.0334(5) Uani 1 1 d . U . . .
O3 O 0.65225(10) 0.61915(10) 0.69394(7) 0.0374(5) Uani 1 1 d . U . . .
O4 O 0.61295(11) 0.53650(12) 0.65426(6) 0.0444(6) Uani 1 1 d . U . . .
O5 O 0.83154(9) 0.45667(10) 0.68604(6) 0.0306(5) Uani 1 1 d . U . . .
O6 O 0.92998(10) 0.45588(10) 0.65435(6) 0.0317(5) Uani 1 1 d . U . . .
O7 O 0.92114(10) 0.49040(10) 0.72052(6) 0.0318(5) Uani 1 1 d . U . . .
O8 O 0.88137(9) 0.55367(9) 0.66876(6) 0.0284(5) Uani 1 1 d . U . . .
O9 O 0.7062(3) 0.4436(4) 0.65601(12) 0.0338(11) Uani 0.81(3) 1 d D U P A 1
H9B H 0.6693(7) 0.4543(17) 0.6487(7) 0.051 Uiso 0.81(3) 1 d DR . P A 1
O10 O 0.75871(10) 0.56131(10) 0.66200(6) 0.0345(5) Uani 1 1 d . U . . .
H10A H 0.732932 0.590651 0.666867 0.052 Uiso 1 1 d GR . . . .
H10B H 0.747387 0.547783 0.639591 0.052 Uiso 1 1 d GR . . . .
S1 S 0.62116(3) 0.55864(4) 0.69387(2) 0.02653(17) Uani 1 1 d . . . . .
S2 S 0.89176(3) 0.48949(3) 0.68221(2) 0.02313(16) Uani 1 1 d . . . . .
C32 C 0.8631(4) 0.2902(3) 0.65125(18) 0.125(3) Uani 1 1 d . U . . .
H32A H 0.903751 0.289920 0.639853 0.188 Uiso 1 1 calc GR . . . .
H32B H 0.833572 0.304694 0.632531 0.188 Uiso 1 1 calc GR . . . .
H32C H 0.852349 0.248902 0.659210 0.188 Uiso 1 1 calc GR . . . .
O11 O 0.8628(2) 0.32791(15) 0.68230(10) 0.0981(13) Uani 1 1 d . U . . .
H11B H 0.860320 0.364017 0.675046 0.147 Uiso 1 1 calc GR . . . .
H5A H 0.3930(15) 0.5499(15) 1.0204(9) 0.025(9) Uiso 1 1 d . . . . .
O9A O 0.7193(15) 0.4288(12) 0.6594(4) 0.041(3) Uani 0.19(3) 1 d D U P A 2
H9AA H 0.697(7) 0.396(5) 0.6624(13) 0.062 Uiso 0.19(3) 1 d DR . P A 2
O0AA O 0.3666(6) 0.2801(6) 0.3664(3) 0.115(4) Uani 0.405(10) 1 d D U P B 1
H0AA H 0.383143 0.244067 0.366964 0.173 Uiso 0.405(10) 1 d DR . P B 1
H0AB H 0.380914 0.303887 0.385264 0.173 Uiso 0.405(10) 1 d DR . P B 1
O1AA O 0.4222(6) 0.3025(5) 0.3650(2) 0.161(4) Uani 0.595(10) 1 d D U P B 2
H1AA H 0.456463 0.282364 0.367260 0.241 Uiso 0.595(10) 1 d DR . P B 2
H1AB H 0.414353 0.313354 0.341860 0.241 Uiso 0.595(10) 1 d DR . P B 2

loop_
_atom_site_aniso_label
_atom_site_aniso_U_11
_atom_site_aniso_U_22
_atom_site_aniso_U_33
_atom_site_aniso_U_23
_atom_site_aniso_U_13
_atom_site_aniso_U_12
C1 0.053(2) 0.053(2) 0.0287(17) 0.0001(16) 0.0061(15) -0.0231(17)
C2 0.054(2) 0.057(2) 0.0352(18) -0.0091(16) 0.0057(16) -0.0274(18)
C3 0.0291(15) 0.0425(17) 0.0257(15) -0.0083(13) 0.0015(13) -0.0106(13)
C4 0.0304(15) 0.0378(16) 0.0240(14) -0.0044(12) 0.0016(12) -0.0059(13)
C5 0.0287(15) 0.0408(17) 0.0321(16) -0.0068(13) 0.0028(13) -0.0119(13)
C6 0.0280(15) 0.0366(16) 0.0276(15) -0.0072(13) -0.0030(12) -0.0069(13)
C7 0.0296(15) 0.0385(16) 0.0229(14) -0.0050(13) 0.0007(12) -0.0047(13)
C8 0.0240(14) 0.0329(15) 0.0243(14) -0.0038(12) 0.0029(12) -0.0030(12)
C9 0.0283(15) 0.0374(16) 0.0250(15) -0.0075(13) -0.0005(12) -0.0074(13)
C10 0.0304(16) 0.0339(16) 0.0263(15) -0.0033(13) -0.0001(12) -0.0071(13)
C11 0.0352(18) 0.055(2) 0.0402(19) -0.0169(16) 0.0068(15) -0.0116(16)
C12 0.045(2) 0.052(2) 0.0357(18) -0.0173(16) 0.0025(16) -0.0165(17)
C13 0.0257(15) 0.0345(16) 0.0225(14) -0.0035(12) 0.0020(12) -0.0033(13)
C14 0.0361(17) 0.0397(18) 0.0262(16) -0.0097(13) 0.0048(13) -0.0088(14)
C15 0.0321(17) 0.0377(18) 0.0278(16) -0.0063(14) 0.0002(13) -0.0080(14)
C16 0.044(2) 0.054(2) 0.0270(17) -0.0057(15) 0.0118(15) -0.0151(17)
C17 0.054(2) 0.059(2) 0.0326(18) -0.0128(16) 0.0128(16) -0.0286(18)
C18 0.0278(15) 0.0397(17) 0.0241(15) -0.0069(13) 0.0010(12) -0.0052(13)
C19 0.0246(14) 0.0376(16) 0.0222(14) -0.0052(12) 0.0018(12) -0.0035(12)
C20 0.0206(14) 0.0350(15) 0.0266(15) -0.0052(12) 0.0014(12) -0.0057(12)
C21 0.0235(14) 0.0303(15) 0.0242(14) -0.0050(12) -0.0013(11) -0.0021(12)
C22 0.0256(14) 0.0330(15) 0.0196(14) -0.0031(12) 0.0006(11) 0.0000(12)
C23 0.0223(13) 0.0280(14) 0.0241(14) -0.0020(12) 0.0005(11) -0.0020(12)
C24 0.0273(15) 0.0357(16) 0.0246(15) -0.0080(12) -0.0008(12) -0.0039(13)
C25 0.0254(15) 0.0316(15) 0.0244(14) -0.0035(12) 0.0015(12) -0.0049(12)
C26 0.0350(17) 0.050(2) 0.0344(17) -0.0162(15) 0.0097(14) -0.0127(15)
C27 0.0435(19) 0.052(2) 0.0321(17) -0.0192(16) 0.0056(15) -0.0128(16)
C28 0.0255(14) 0.0287(15) 0.0210(14) -0.0039(12) -0.0018(11) -0.0014(12)
C29 0.0350(17) 0.0361(17) 0.0285(16) -0.0086(13) 0.0020(13) -0.0091(14)
C30 0.0329(17) 0.0319(17) 0.0343(17) -0.0066(14) 0.0012(14) -0.0104(14)
C31 0.058(2) 0.063(2) 0.046(2) -0.0178(19) -0.0019(19) 0.004(2)
N1 0.0304(15) 0.0399(16) 0.0228(14) -0.0017(11) 0.0031(11) -0.0034(12)
N2 0.0265(14) 0.0376(15) 0.0219(13) -0.0019(11) -0.0006(11) -0.0070(11)
N3 0.0279(14) 0.0367(15) 0.0273(14) -0.0099(12) 0.0020(11) -0.0089(12)
N4 0.0322(15) 0.0376(15) 0.0262(14) -0.0051(12) -0.0035(11) -0.0100(12)
N5 0.0274(14) 0.0331(15) 0.0238(14) -0.0059(12) -0.0003(11) -0.0067(11)
N6 0.0253(14) 0.0301(14) 0.0285(14) -0.0016(11) 0.0020(11) -0.0062(11)
N7 0.0301(14) 0.0355(15) 0.0196(13) -0.0032(11) 0.0048(11) 0.0015(12)
N8 0.0367(15) 0.0357(15) 0.0213(13) -0.0037(11) 0.0046(11) -0.0066(12)
N9 0.0252(13) 0.0309(14) 0.0210(13) -0.0095(11) 0.0005(10) -0.0057(11)
N10 0.0328(15) 0.0290(14) 0.0236(13) -0.0079(11) -0.0012(11) -0.0067(11)
N11 0.0245(13) 0.0330(14) 0.0265(14) -0.0097(11) 0.0014(11) -0.0076(11)
N12 0.0249(13) 0.0273(14) 0.0301(14) -0.0033(11) 0.0023(11) -0.0064(11)
Ni1 0.0243(2) 0.0296(2) 0.0188(2) -0.00449(16) 0.00300(15) 0.00535(16)
Ni2 0.0225(2) 0.0238(2) 0.0236(2) 0.00045(15) 0.00056(15) 0.00176(15)
O1 0.0270(12) 0.0502(14) 0.0390(13) 0.0051(11) 0.0123(10) 0.0079(10)
O2 0.0260(11) 0.0352(12) 0.0389(13) 0.0068(10) 0.0028(9) 0.0046(9)
O3 0.0346(13) 0.0343(13) 0.0434(14) 0.0041(10) -0.0107(11) -0.0017(10)
O4 0.0404(14) 0.0651(16) 0.0275(12) -0.0090(11) -0.0001(10) -0.0030(12)
O5 0.0241(11) 0.0275(11) 0.0403(12) -0.0007(9) 0.0021(9) 0.0005(9)
O6 0.0296(12) 0.0363(12) 0.0292(12) -0.0051(10) 0.0050(9) 0.0068(10)
O7 0.0353(12) 0.0358(12) 0.0242(11) -0.0005(9) -0.0057(9) 0.0020(10)
O8 0.0278(11) 0.0247(11) 0.0328(12) 0.0031(9) -0.0032(9) 0.0003(9)
O9 0.0295(18) 0.035(2) 0.0366(17) -0.0035(14) -0.0046(13) 0.0027(15)
O10 0.0320(12) 0.0386(13) 0.0330(12) 0.0053(10) 0.0007(10) 0.0042(10)
S1 0.0205(4) 0.0356(4) 0.0235(4) -0.0013(3) 0.0012(3) 0.0017(3)
S2 0.0207(4) 0.0258(4) 0.0229(4) -0.0003(3) -0.0012(3) 0.0016(3)
C32 0.196(8) 0.094(5) 0.086(4) -0.024(4) -0.019(5) 0.008(5)
O11 0.173(4) 0.0502(19) 0.071(2) -0.0077(17) 0.037(2) -0.013(2)
O9A 0.042(5) 0.041(5) 0.040(4) -0.001(4) 0.000(4) 0.002(4)
O0AA 0.112(7) 0.149(7) 0.085(6) 0.011(6) -0.001(6) -0.015(6)
O1AA 0.184(10) 0.199(8) 0.098(6) 0.027(6) 0.005(6) 0.001(8)

loop_
_atom_type_symbol
_atom_type_description
_atom_type_scat_dispersion_real
_atom_type_scat_dispersion_imag
_atom_type_scat_source
C C 0.0033 0.0016 'International Tables Vol C Tables 4.2.6.8 and 6.1.1.4'
H H 0.0000 0.0000 'International Tables Vol C Tables 4.2.6.8 and 6.1.1.4'
N N 0.0061 0.0033 'International Tables Vol C Tables 4.2.6.8 and 6.1.1.4'
Ni Ni 0.3393 1.1124 'International Tables Vol C Tables 4.2.6.8 and 6.1.1.4'
O O 0.0106 0.0060 'International Tables Vol C Tables 4.2.6.8 and 6.1.1.4'
S S 0.1246 0.1234 'International Tables Vol C Tables 4.2.6.8 and 6.1.1.4'

loop_
_geom_angle_atom_site_label_1
_geom_angle_atom_site_label_2
_geom_angle_atom_site_label_3
_geom_angle
_geom_angle_site_symmetry_1
_geom_angle_site_symmetry_3
_geom_angle_publ_flag
C2 C1 H1 124.3 . . ?
N1 C1 H1 124.3 . . ?
N1 C1 C2 111.4(3) . . ?
C1 C2 H2 127.4 . . ?
C3 C2 C1 105.2(3) . . ?
C3 C2 H2 127.4 . . ?
C2 C3 C4 131.7(3) . . ?
N2 C3 C2 106.0(3) . . ?
N2 C3 C4 122.3(3) . . ?
C5 C4 C3 119.6(3) . . ?
C9 C4 C3 121.0(3) . . ?
C9 C4 C5 119.4(3) . . ?
C4 C5 H5 119.6 . . ?
C6 C5 C4 120.7(3) . . ?
C6 C5 H5 119.6 . . ?
C5 C6 C7 119.7(3) . . ?
C5 C6 C10 118.7(3) . . ?
C7 C6 C10 121.6(3) . . ?
C6 C7 H7 119.9 . . ?
C8 C7 C6 120.1(3) . . ?
C8 C7 H7 119.9 . . ?
C7 C8 C9 119.2(3) . . ?
C7 C8 C13 123.6(3) . . ?
C9 C8 C13 117.2(3) . . ?
C4 C9 C8 120.8(3) . . ?
C4 C9 H9 119.6 . . ?
C8 C9 H9 119.6 . . ?
C11 C10 C6 131.4(3) . . ?
N3 C10 C6 122.0(3) . . ?
N3 C10 C11 106.4(3) . . ?
C10 C11 H11 127.4 . . ?
C10 C11 C12 105.3(3) . . ?
C12 C11 H11 127.4 . . ?
C11 C12 H12 124.4 . . ?
N4 C12 C11 111.2(3) . . ?
N4 C12 H12 124.4 . . ?
C14 C13 C8 128.6(3) . . ?
N5 C13 C8 125.6(3) . . ?
N5 C13 C14 105.7(3) . . ?
C13 C14 H14 127.1 . . ?
C13 C14 C15 105.9(3) . . ?
C15 C14 H14 127.1 . . ?
C14 C15 H15 124.4 . . ?
N6 C15 C14 111.2(3) . . ?
N6 C15 H15 124.4 . . ?
C17 C16 H16 124.5 . . ?
N7 C16 H16 124.5 . . ?
N7 C16 C17 111.1(3) . . ?
C16 C17 H17 127.1 . . ?
C18 C17 C16 105.8(3) . . ?
C18 C17 H17 127.1 . . ?
C17 C18 C19 131.5(3) . . ?
N8 C18 C17 105.3(3) . . ?
N8 C18 C19 123.2(3) . . ?
C20 C19 C18 118.5(3) . . ?
C20 C19 C24 119.1(3) . . ?
C24 C19 C18 122.3(3) . . ?
C19 C20 H20 119.4 . . ?
C21 C20 C19 121.1(3) . . ?
C21 C20 H20 119.4 . . ?
C20 C21 C22 119.1(3) . . ?
C20 C21 C25 119.7(3) . . ?
C22 C21 C25 121.2(3) . . ?
C21 C22 H22 119.7 . . ?
C23 C22 C21 120.6(3) . . ?
C23 C22 H22 119.7 . . ?
C22 C23 C24 119.3(3) . . ?
C22 C23 C28 122.0(3) . . ?
C24 C23 C28 118.7(3) . . ?
C19 C24 C23 120.8(3) . . ?
C19 C24 H24 119.6 . . ?
C23 C24 H24 119.6 . . ?
C26 C25 C21 133.0(3) . . ?
N9 C25 C21 120.7(3) . . ?
N9 C25 C26 106.3(3) . . ?
C25 C26 H26 127.3 . . ?
C25 C26 C27 105.5(3) . . ?
C27 C26 H26 127.3 . . ?
C26 C27 H27 124.3 . . ?
N10 C27 C26 111.4(3) . . ?
N10 C27 H27 124.3 . . ?
C29 C28 C23 131.5(3) . . ?
N11 C28 C23 122.8(3) . . ?
N11 C28 C29 105.7(3) . . ?
C28 C29 H29 127.2 . . ?
C28 C29 C30 105.7(3) . . ?
C30 C29 H29 127.2 . . ?
C29 C30 H30 124.5 . . ?
N12 C30 C29 111.1(3) . . ?
N12 C30 H30 124.5 . . ?
H31A C31 H31B 109.5 . . ?
H31A C31 H31C 109.5 . . ?
H31B C31 H31C 109.5 . . ?
H31D C31 H31E 109.5 . . ?
H31D C31 H31F 109.5 . . ?
H31E C31 H31F 109.5 . . ?
O9 C31 H31A 109.5 . . ?
O9 C31 H31B 109.5 . . ?
O9 C31 H31C 109.5 . . ?
O9A C31 H31D 109.5 . . ?
O9A C31 H31E 109.5 . . ?
O9A C31 H31F 109.5 . . ?
C1 N1 N2 104.7(3) . . ?
C1 N1 Ni1 127.4(2) . . ?
N2 N1 Ni1 125.3(2) . . ?
C3 N2 N1 112.7(3) . . ?
C3 N2 H2A 123.6 . . ?
N1 N2 H2A 123.6 . . ?
C10 N3 H3 123.6 . . ?
C10 N3 N4 112.9(3) . . ?
N4 N3 H3 123.6 . . ?
C12 N4 N3 104.1(3) . . ?
C12 N4 Ni1 129.0(2) . 8_454 ?
N3 N4 Ni1 122.85(19) . 8_454 ?
C13 N5 N6 112.6(3) . . ?
C13 N5 H5A 127(2) . . ?
N6 N5 H5A 120(2) . . ?
C15 N6 N5 104.6(2) . . ?
C15 N6 Ni2 125.3(2) . 16_657 ?
N5 N6 Ni2 128.37(19) . 16_657 ?
C16 N7 N8 104.8(2) . . ?
C16 N7 Ni1 131.5(2) . . ?
N8 N7 Ni1 122.6(2) . . ?
C18 N8 N7 112.9(3) . . ?
C18 N8 H8 123.5 . . ?
N7 N8 H8 123.5 . . ?
C25 N9 H9A 123.8 . . ?
N10 N9 C25 112.4(2) . . ?
N10 N9 H9A 123.8 . . ?
C27 N10 N9 104.5(2) . . ?
C27 N10 Ni1 134.3(2) . 4_454 ?
N9 N10 Ni1 120.25(18) . 4_454 ?
C28 N11 H11A 123.5 . . ?
C28 N11 N12 113.0(2) . . ?
N12 N11 H11A 123.5 . . ?
C30 N12 N11 104.6(2) . . ?
C30 N12 Ni2 134.3(2) . 7_544 ?
N11 N12 Ni2 119.57(18) . 7_544 ?
N1 Ni1 N4 92.10(10) . 7_544 ?
N1 Ni1 N7 177.02(10) . . ?
N1 Ni1 N10 87.40(10) . 3 ?
N7 Ni1 N4 85.62(10) . 7_544 ?
N7 Ni1 N10 94.94(10) . 3 ?
N10 Ni1 N4 178.21(10) 3 7_544 ?
O1 Ni1 N1 91.32(10) . . ?
O1 Ni1 N4 100.70(10) . 7_544 ?
O1 Ni1 N7 87.21(10) . . ?
O1 Ni1 N10 81.03(9) . 3 ?
O1 Ni1 O7 168.27(9) . 10_557 ?
O7 Ni1 N1 94.80(9) 10_557 . ?
O7 Ni1 N4 89.08(9) 10_557 7_544 ?
O7 Ni1 N7 87.10(9) 10_557 . ?
O7 Ni1 N10 89.25(9) 10_557 3 ?
N6 Ni2 N12 91.08(10) 11_667 8_454 ?
N6 Ni2 O9 98.1(2) 11_667 . ?
N6 Ni2 O10 176.90(9) 11_667 . ?
N6 Ni2 O9A 90.0(7) 11_667 . ?
N12 Ni2 O9 165.2(3) 8_454 . ?
N12 Ni2 O9A 176.8(11) 8_454 . ?
O2 Ni2 N6 89.40(9) . 11_667 ?
O2 Ni2 N12 86.90(9) . 8_454 ?
O2 Ni2 O9 81.55(19) . . ?
O2 Ni2 O10 93.62(9) . . ?
O2 Ni2 O9A 90.1(9) . . ?
O5 Ni2 N6 88.66(9) . 11_667 ?
O5 Ni2 N12 103.69(9) . 8_454 ?
O5 Ni2 O2 169.27(9) . . ?
O5 Ni2 O9 88.27(19) . . ?
O5 Ni2 O10 88.24(9) . . ?
O5 Ni2 O9A 79.4(9) . . ?
O10 Ni2 N12 89.77(9) . 8_454 ?
O10 Ni2 O9 81.7(2) . . ?
O10 Ni2 O9A 89.3(6) . . ?
S1 O1 Ni1 146.96(15) . . ?
S1 O2 Ni2 124.93(13) . . ?
S2 O5 Ni2 128.36(13) . . ?
S2 O7 Ni1 143.05(14) . 10_657 ?
C31 O9 Ni2 121.2(3) . . ?
C31 O9 H9B 104.6(15) . . ?
Ni2 O9 H9B 119.6(16) . . ?
Ni2 O10 H10A 109.6 . . ?
Ni2 O10 H10B 110.2 . . ?
H10A O10 H10B 103.9 . . ?
O1 S1 O2 107.44(13) . . ?
O1 S1 O3 110.09(14) . . ?
O3 S1 O2 109.71(13) . . ?
O4 S1 O1 109.99(14) . . ?
O4 S1 O2 109.13(14) . . ?
O4 S1 O3 110.41(14) . . ?
O6 S2 O5 108.41(13) . . ?
O6 S2 O7 110.80(13) . . ?
O6 S2 O8 110.21(13) . . ?
O7 S2 O5 107.76(13) . . ?
O7 S2 O8 109.62(12) . . ?
O8 S2 O5 109.99(12) . . ?
H32A C32 H32B 109.5 . . ?
H32A C32 H32C 109.5 . . ?
H32B C32 H32C 109.5 . . ?
O11 C32 H32A 109.5 . . ?
O11 C32 H32B 109.5 . . ?
O11 C32 H32C 109.5 . . ?
C32 O11 H11B 109.5 . . ?
C31 O9A Ni2 123.6(9) . . ?
C31 O9A H9AA 109.6(19) . . ?
Ni2 O9A H9AA 127(2) . . ?
H0AA O0AA H0AB 111.5 . . ?
H1AA O1AA H1AA 0.0 . . ?
H1AA O1AA H1AB 113.4 . . ?
H1AA O1AA H1AB 113.4 . . ?

loop_
_geom_bond_atom_site_label_1
_geom_bond_atom_site_label_2
_geom_bond_distance
_geom_bond_site_symmetry_2
_geom_bond_publ_flag
C1 H1 0.9300 . ?
C1 C2 1.402(5) . ?
C1 N1 1.317(4) . ?
C2 H2 0.9300 . ?
C2 C3 1.372(5) . ?
C3 C4 1.470(4) . ?
C3 N2 1.346(4) . ?
C4 C5 1.389(4) . ?
C4 C9 1.383(4) . ?
C5 H5 0.9300 . ?
C5 C6 1.386(4) . ?
C6 C7 1.399(4) . ?
C6 C10 1.477(4) . ?
C7 H7 0.9300 . ?
C7 C8 1.390(4) . ?
C8 C9 1.404(4) . ?
C8 C13 1.481(4) . ?
C9 H9 0.9300 . ?
C10 C11 1.364(4) . ?
C10 N3 1.345(4) . ?
C11 H11 0.9300 . ?
C11 C12 1.406(5) . ?
C12 H12 0.9300 . ?
C12 N4 1.329(4) . ?
C13 C14 1.381(4) . ?
C13 N5 1.341(4) . ?
C14 H14 0.9300 . ?
C14 C15 1.386(4) . ?
C15 H15 0.9300 . ?
C15 N6 1.327(4) . ?
C16 H16 0.9300 . ?
C16 C17 1.395(5) . ?
C16 N7 1.312(4) . ?
C17 H17 0.9300 . ?
C17 C18 1.376(5) . ?
C18 C19 1.466(4) . ?
C18 N8 1.341(4) . ?
C19 C20 1.390(4) . ?
C19 C24 1.393(4) . ?
C20 H20 0.9300 . ?
C20 C21 1.388(4) . ?
C21 C22 1.399(4) . ?
C21 C25 1.469(4) . ?
C22 H22 0.9300 . ?
C22 C23 1.389(4) . ?
C23 C24 1.394(4) . ?
C23 C28 1.476(4) . ?
C24 H24 0.9300 . ?
C25 C26 1.365(4) . ?
C25 N9 1.350(4) . ?
C26 H26 0.9300 . ?
C26 C27 1.391(5) . ?
C27 H27 0.9300 . ?
C27 N10 1.329(4) . ?
C28 C29 1.381(4) . ?
C28 N11 1.340(4) . ?
C29 H29 0.9300 . ?
C29 C30 1.394(4) . ?
C30 H30 0.9300 . ?
C30 N12 1.326(4) . ?
C31 H31A 0.9600 . ?
C31 H31B 0.9600 . ?
C31 H31C 0.9600 . ?
C31 H31D 0.9600 . ?
C31 H31E 0.9600 . ?
C31 H31F 0.9600 . ?
C31 O9 1.436(5) . ?
C31 O9A 1.411(14) . ?
N1 N2 1.348(3) . ?
N1 Ni1 2.080(3) . ?
N2 H2A 0.8600 . ?
N3 H3 0.8600 . ?
N3 N4 1.354(3) . ?
N4 Ni1 2.152(3) 8_454 ?
N5 N6 1.358(3) . ?
N5 H5A 0.77(3) . ?
N6 Ni2 2.086(2) 16_657 ?
N7 N8 1.352(3) . ?
N7 Ni1 2.090(2) . ?
N8 H8 0.8600 . ?
N9 H9A 0.8600 . ?
N9 N10 1.346(3) . ?
N10 Ni1 2.117(3) 4_454 ?
N11 H11A 0.8600 . ?
N11 N12 1.353(3) . ?
N12 Ni2 2.111(2) 7_544 ?
Ni1 O1 2.060(2) . ?
Ni1 O7 2.063(2) 10_557 ?
Ni2 O2 2.046(2) . ?
Ni2 O5 2.019(2) . ?
Ni2 O9 2.155(3) . ?
Ni2 O10 2.106(2) . ?
Ni2 O9A 2.140(13) . ?
O1 S1 1.458(2) . ?
O2 S1 1.491(2) . ?
O3 S1 1.468(2) . ?
O4 S1 1.456(2) . ?
O5 S2 1.486(2) . ?
O6 S2 1.458(2) . ?
O7 S2 1.464(2) . ?
O8 S2 1.477(2) . ?
O9 H9B 0.867(10) . ?
O10 H10A 0.8592 . ?
O10 H10B 0.8608 . ?
C32 H32A 0.9600 . ?
C32 H32B 0.9600 . ?
C32 H32C 0.9600 . ?
C32 O11 1.344(6) . ?
O11 H11B 0.8200 . ?
O9A H9AA 0.861(10) . ?
O0AA H0AA 0.8554 . ?
O0AA H0AB 0.8836 . ?
O1AA H1AA 0.8608 . ?
O1AA H1AA 0.8608 . ?
O1AA H1AB 0.8474 . ?
